data_7027957
loop_
_publ_author_name
'James, Stuart L.'
'Mingos, D. Michael P.'
'Xu, Xingling'
'White, Andrew J. P.'
'Williams, David J.'

_publ_section_title
;
 Orotate complexes of rhodium(I) and iridium(I): effect of coligand,
 counter ion, and solvent of crystallisation on association via
 complementary hydrogen bonding
;
_journal_issue 8
_journal_name_full 'Journal of the Chemical Society, Dalton Transactions'
_journal_page_first 1335
_journal_paper_doi 10.1039/a708205c
_journal_year 1998
_chemical_formula_sum 'C20 H32 Cl2 N3 O4 Rh'
_chemical_formula_weight 552.30
_chemical_name_systematic
; 
 ? 
;
_space_group_IT_number 15
_symmetry_cell_setting monoclinic
_symmetry_space_group_name_Hall '-C 2yc'
_symmetry_space_group_name_H-M 'C 1 2/c 1'
_atom_sites_solution_hydrogens geom
_atom_sites_solution_primary direct
_atom_sites_solution_secondary difmap
_audit_creation_method SHELXL
_cell_angle_alpha 90.00
_cell_angle_beta 96.905(5)
_cell_angle_gamma 90.00
_cell_formula_units_Z 8
_cell_length_a 16.0046(14)
_cell_length_b 9.9312(5)
_cell_length_c 29.8421(15)
_cell_measurement_reflns_used 28
_cell_measurement_temperature 293(2)
_cell_measurement_theta_max 22.42
_cell_measurement_theta_min 10.78
_cell_volume 4708.8(5)
_computing_cell_refinement 'Siemens XSCANS'
_computing_data_collection 'Siemens XSCANS'
_computing_data_reduction 'Siemens SHELXTL'
_computing_molecular_graphics 'Siemens SHELXTL'
_computing_publication_material 'Siemens SHELXTL'
_computing_structure_refinement 'SHELXL-93 (Sheldrick, 1993)'
_computing_structure_solution 'SHELXS-86 (Sheldrick, 1990)'
_diffrn_ambient_temperature 293(2)
_diffrn_measurement_device 'Siemens P4'
_diffrn_measurement_method '\w scans'
_diffrn_radiation_monochromator graphite
_diffrn_radiation_source 'fine-focus sealed tube'
_diffrn_radiation_type CuK\a
_diffrn_radiation_wavelength 1.54178
_diffrn_reflns_av_R_equivalents 0.0839
_diffrn_reflns_av_sigmaI/netI 0.0710
_diffrn_reflns_limit_h_max 18
_diffrn_reflns_limit_h_min 0
_diffrn_reflns_limit_k_max 11
_diffrn_reflns_limit_k_min 0
_diffrn_reflns_limit_l_max 34
_diffrn_reflns_limit_l_min -34
_diffrn_reflns_number 3854
_diffrn_reflns_theta_max 63.97
_diffrn_reflns_theta_min 2.98
_diffrn_standards_decay_% 14.87
_diffrn_standards_interval_count 97
_diffrn_standards_number 3
_exptl_absorpt_coefficient_mu 8.212
_exptl_absorpt_correction_T_max 0.7659
_exptl_absorpt_correction_T_min 0.3009
_exptl_absorpt_correction_type Semi-empirical
_exptl_crystal_colour Yellow
_exptl_crystal_density_diffrn 1.558
_exptl_crystal_description Plates
_exptl_crystal_F_000 2272
_exptl_crystal_size_max 0.37
_exptl_crystal_size_mid 0.23
_exptl_crystal_size_min 0.04
_refine_diff_density_max 0.629
_refine_diff_density_min -1.701
_refine_diff_density_rms 0.117
_refine_ls_extinction_coef 0.00031(4)
_refine_ls_extinction_expression Fc^*^=kFc[1+0.001xFc^2^\l^3^/sin(2\q)]^-1/4^
_refine_ls_extinction_method SHELXL
_refine_ls_goodness_of_fit_all 1.030
_refine_ls_goodness_of_fit_obs 1.085
_refine_ls_matrix_type full
_refine_ls_number_parameters 280
_refine_ls_number_reflns 3695
_refine_ls_number_restraints 2
_refine_ls_restrained_S_all 1.051
_refine_ls_restrained_S_obs 1.085
_refine_ls_R_factor_all 0.0854
_refine_ls_R_factor_obs 0.0570
_refine_ls_shift/esd_max -0.005
_refine_ls_shift/esd_mean 0.000
_refine_ls_structure_factor_coef Fsqd
_refine_ls_weighting_details 'w=1/[\s^2^(Fo^2^)+(0.0840P)^2^+0.0000P] where P=(Fo^2^+2Fc^2^)/3'
_refine_ls_weighting_scheme calc
_refine_ls_wR_factor_all 0.1500
_refine_ls_wR_factor_obs 0.1314
_reflns_number_observed 2702
_reflns_number_total 3709
_reflns_observed_criterion >2sigma(I)
_cod_data_source_file c708205sup1.cif
_cod_data_source_block 1
_cod_depositor_comments
;
The following automatic conversions were performed:

'_symmetry_cell_setting' value 'Monoclinic' changed to 'monoclinic'
according to /home/saulius/struct/CIF-dictionaries/cif_core.dic
dictionary named 'cif_core.dic' version 2.4.2 from 2011-04-26.

Automatic conversion script
Id: cif_fix_values 1891 2012-01-12 08:04:46Z andrius 

The following automatic conversions were performed:

'_refine_ls_weighting_scheme' value 'calc
w=1/[\s^2^(Fo^2^)+(0.0840P)^2^+0.0000P] where P=(Fo^2^+2Fc^2^)/3' was
changed to 'calc'. New tag '_refine_ls_weighting_details' was
created. The value of the new tag was set to
'w=1/[\s^2^(Fo^2^)+(0.0840P)^2^+0.0000P] where P=(Fo^2^+2Fc^2^)/3'.

Automatic conversion script
Id: cif_fix_values 3143 2015-03-26 13:38:13Z robertas 
;
_cod_original_sg_symbol_H-M C2/c
_cod_database_code 7027957

loop_
_symmetry_equiv_pos_as_xyz
'x, y, z'
'-x, y, -z+1/2'
'x+1/2, y+1/2, z'
'-x+1/2, y+1/2, -z+1/2'
'-x, -y, -z'
'x, -y, z-1/2'
'-x+1/2, -y+1/2, -z'
'x+1/2, -y+1/2, z-1/2'

loop_
_atom_site_aniso_label
_atom_site_aniso_U_11
_atom_site_aniso_U_22
_atom_site_aniso_U_33
_atom_site_aniso_U_23
_atom_site_aniso_U_13
_atom_site_aniso_U_12
Rh 0.0228(3) 0.0427(3) 0.0303(3) -0.0001(2) 0.0047(2) 0.0029(2)
N1 0.025(2) 0.039(3) 0.031(2) 0.004(2) 0.007(2) 0.003(2)
C2 0.038(3) 0.035(3) 0.030(3) 0.000(3) 0.007(3) 0.005(3)
C3 0.037(4) 0.047(4) 0.043(4) 0.001(3) 0.019(3) -0.001(3)
C4 0.021(3) 0.044(3) 0.051(4) -0.004(3) 0.010(3) -0.003(3)
O4 0.029(3) 0.094(5) 0.057(3) -0.001(3) 0.017(2) -0.006(3)
N5 0.025(3) 0.041(3) 0.045(3) 0.004(3) 0.009(2) 0.001(2)
C6 0.020(3) 0.032(3) 0.035(3) -0.003(3) 0.005(2) -0.001(2)
O6 0.029(2) 0.064(3) 0.032(2) 0.008(2) 0.007(2) -0.004(2)
C7 0.037(4) 0.060(4) 0.034(3) -0.002(3) 0.006(3) 0.000(3)
O7 0.053(4) 0.135(6) 0.028(3) 0.011(3) 0.012(3) -0.002(4)
O8 0.031(3) 0.101(5) 0.036(2) -0.001(3) 0.005(2) 0.010(3)
C11 0.031(4) 0.061(4) 0.037(3) 0.013(3) 0.005(3) 0.009(3)
C12 0.031(4) 0.070(5) 0.043(4) -0.008(4) 0.001(3) 0.000(3)
C13 0.038(4) 0.057(5) 0.074(6) -0.019(5) 0.020(4) -0.010(3)
C14 0.038(4) 0.039(3) 0.065(5) -0.002(4) 0.013(4) -0.011(3)
C15 0.032(4) 0.040(3) 0.048(4) 0.005(3) 0.015(3) -0.001(3)
C16 0.029(3) 0.041(3) 0.038(3) 0.003(3) 0.009(3) -0.006(3)
C17 0.040(4) 0.041(3) 0.043(4) -0.009(3) 0.017(3) 0.004(3)
C18 0.036(4) 0.044(4) 0.068(5) 0.010(4) 0.019(4) 0.012(3)
N20 0.034(3) 0.058(4) 0.039(3) 0.000(3) 0.016(3) -0.005(3)
C21 0.058(5) 0.040(4) 0.057(5) -0.009(4) 0.014(4) -0.001(3)
C22 0.075(7) 0.058(5) 0.072(7) 0.014(5) 0.000(6) -0.003(5)
C23 0.045(4) 0.045(4) 0.059(5) -0.010(4) 0.007(4) 0.004(3)
C24 0.051(5) 0.055(5) 0.123(10) -0.014(6) -0.003(6) -0.020(4)
C25 0.068(6) 0.102(8) 0.041(5) 0.006(5) 0.014(4) -0.017(6)
C26 0.084(9) 0.143(13) 0.073(8) 0.038(9) 0.011(7) 0.016(9)
C30 0.056(5) 0.101(8) 0.051(5) 0.010(5) 0.003(4) 0.006(5)
Cl31 0.080(2) 0.126(3) 0.073(2) -0.029(2) 0.0112(15) -0.004(2)
Cl32 0.082(2) 0.110(2) 0.077(2) -0.018(2) 0.017(2) 0.003(2)

loop_
_atom_site_label
_atom_site_type_symbol
_atom_site_fract_x
_atom_site_fract_y
_atom_site_fract_z
_atom_site_U_iso_or_equiv
_atom_site_thermal_displace_type
_atom_site_occupancy
_atom_site_calc_flag
_atom_site_refinement_flags
Rh Rh 0.71065(3) 0.51175(5) 0.16177(2) 0.0318(2) Uani 1 d .
N1 N 0.8425(3) 0.5080(6) 0.1619(2) 0.0316(11) Uani 1 d .
C2 C 0.8648(4) 0.5330(6) 0.1196(2) 0.0341(13) Uani 1 d .
C3 C 0.9456(5) 0.5419(7) 0.1093(3) 0.041(2) Uani 1 d .
H3A H 0.9568(5) 0.5585(7) 0.0799(3) 0.049 Uiso 1 calc R
C4 C 1.0120(4) 0.5249(7) 0.1452(3) 0.0383(14) Uani 1 d .
O4 O 1.0884(3) 0.5292(7) 0.1414(2) 0.059(2) Uani 1 d .
N5 N 0.9872(3) 0.5037(6) 0.1865(2) 0.0367(12) Uani 1 d D
H5A H 1.0253(47) 0.5033(99) 0.2113(20) 0.059(28) Uiso 1 d D
C6 C 0.9049(4) 0.4937(6) 0.1968(2) 0.0289(12) Uani 1 d .
O6 O 0.8913(3) 0.4730(6) 0.2356(2) 0.0413(11) Uani 1 d .
C7 C 0.7923(5) 0.5519(9) 0.0820(3) 0.043(2) Uani 1 d .
O7 O 0.8066(4) 0.5703(9) 0.0432(2) 0.071(2) Uani 1 d .
O8 O 0.7179(3) 0.5433(7) 0.0944(2) 0.056(2) Uani 1 d .
C11 C 0.5912(5) 0.6048(8) 0.1554(3) 0.043(2) Uani 1 d .
H11A H 0.6064(5) 0.6543(8) 0.1312(3) 0.052 Uiso 1 calc R
C12 C 0.5800(5) 0.4661(9) 0.1493(3) 0.048(2) Uani 1 d .
H12A H 0.5907(5) 0.4282(9) 0.1221(3) 0.058 Uiso 1 calc R
C13 C 0.5508(5) 0.3732(9) 0.1856(4) 0.055(2) Uani 1 d .
H13A H 0.5159(5) 0.4243(9) 0.2039(4) 0.066 Uiso 1 calc R
H13B H 0.5166(5) 0.3014(9) 0.1710(4) 0.066 Uiso 1 calc R
C14 C 0.6232(5) 0.3123(8) 0.2158(3) 0.047(2) Uani 1 d .
H14A H 0.6379(5) 0.2268(8) 0.2032(3) 0.056 Uiso 1 calc R
H14B H 0.6053(5) 0.2947(8) 0.2452(3) 0.056 Uiso 1 calc R
C15 C 0.7003(5) 0.4017(7) 0.2217(3) 0.039(2) Uani 1 d .
H15A H 0.7516(5) 0.3613(7) 0.2183(3) 0.047 Uiso 1 calc R
C16 C 0.7017(4) 0.5380(7) 0.2317(2) 0.0357(14) Uani 1 d .
H16A H 0.7525(4) 0.5842(7) 0.2332(2) 0.043 Uiso 1 calc R
C17 C 0.6220(5) 0.6155(7) 0.2404(3) 0.041(2) Uani 1 d .
H17A H 0.5827(5) 0.5537(7) 0.2519(3) 0.049 Uiso 1 calc R
H17B H 0.6369(5) 0.6837(7) 0.2632(3) 0.049 Uiso 1 calc R
C18 C 0.5803(5) 0.6811(8) 0.1987(3) 0.048(2) Uani 1 d .
H18A H 0.6032(5) 0.7711(8) 0.1966(3) 0.058 Uiso 1 calc R
H18B H 0.5207(5) 0.6898(8) 0.2011(3) 0.058 Uiso 1 calc R
N20 N 0.2298(4) 0.5481(7) 0.1016(2) 0.0426(14) Uani 1 d D
H20A H 0.1765(26) 0.5513(110) 0.1083(40) 0.075(34) Uiso 1 d D
C21 C 0.2647(6) 0.4099(8) 0.1114(3) 0.051(2) Uani 1 d .
H21A H 0.3165(6) 0.4011(8) 0.0977(3) 0.061 Uiso 1 calc R
H21B H 0.2251(6) 0.3445(8) 0.0971(3) 0.061 Uiso 1 calc R
C22 C 0.2826(7) 0.3760(10) 0.1606(4) 0.069(3) Uani 1 d .
H22A H 0.3047(7) 0.2862(10) 0.1639(4) 0.104 Uiso 1 calc R
H22B H 0.2315(7) 0.3817(10) 0.1744(4) 0.104 Uiso 1 calc R
H22C H 0.3231(7) 0.4384(10) 0.1751(4) 0.104 Uiso 1 calc R
C23 C 0.2789(5) 0.6559(8) 0.1271(3) 0.050(2) Uani 1 d .
H23A H 0.2815(5) 0.6366(8) 0.1591(3) 0.060 Uiso 1 calc R
H23B H 0.2494(5) 0.7407(8) 0.1215(3) 0.060 Uiso 1 calc R
C24 C 0.3683(6) 0.6713(10) 0.1150(5) 0.077(3) Uani 1 d .
H24A H 0.3963(6) 0.7424(10) 0.1326(5) 0.116 Uiso 1 calc R
H24B H 0.3663(6) 0.6927(10) 0.0835(5) 0.116 Uiso 1 calc R
H24C H 0.3985(6) 0.5886(10) 0.1211(5) 0.116 Uiso 1 calc R
C25 C 0.2153(7) 0.5730(13) 0.0518(3) 0.070(3) Uani 1 d .
H25A H 0.1854(7) 0.4968(13) 0.0373(3) 0.084 Uiso 1 calc R
H25B H 0.2693(7) 0.5795(13) 0.0403(3) 0.084 Uiso 1 calc R
C26 C 0.1652(9) 0.7008(17) 0.0396(5) 0.100(5) Uani 1 d .
H26A H 0.1577(9) 0.7118(17) 0.0074(5) 0.150 Uiso 1 calc R
H26B H 0.1951(9) 0.7769(17) 0.0534(5) 0.150 Uiso 1 calc R
H26C H 0.1112(9) 0.6942(17) 0.0504(5) 0.150 Uiso 1 calc R
C30 C 0.8939(7) 0.8097(13) -0.0083(4) 0.070(3) Uani 1 d .
H30A H 0.8488(7) 0.7559(13) 0.0015(4) 0.084 Uiso 1 calc R
H30B H 0.8687(7) 0.8791(13) -0.0284(4) 0.084 Uiso 1 calc R
Cl31 Cl 0.9514(2) 0.8860(4) 0.03926(11) 0.0927(10) Uani 1 d .
Cl32 Cl 0.9577(2) 0.7069(4) -0.03767(12) 0.0890(9) Uani 1 d .

loop_
_atom_type_symbol
_atom_type_description
_atom_type_scat_dispersion_real
_atom_type_scat_dispersion_imag
_atom_type_scat_source
C C 0.0181 0.0091 'International Tables Vol C Tables 4.2.6.8 and 6.1.1.4'
H H 0.0000 0.0000 'International Tables Vol C Tables 4.2.6.8 and 6.1.1.4'
N N 0.0311 0.0180 'International Tables Vol C Tables 4.2.6.8 and 6.1.1.4'
O O 0.0492 0.0322 'International Tables Vol C Tables 4.2.6.8 and 6.1.1.4'
Cl Cl 0.3639 0.7018 'International Tables Vol C Tables 4.2.6.8 and 6.1.1.4'
Rh Rh 0.0927 3.6045 'International Tables Vol C Tables 4.2.6.8 and 6.1.1.4'

loop_
_geom_angle_atom_site_label_1
_geom_angle_atom_site_label_2
_geom_angle_atom_site_label_3
_geom_angle
O8 Rh C11 90.1(3)
O8 Rh N1 80.3(2)
C11 Rh N1 154.5(3)
O8 Rh C15 157.7(3)
C11 Rh C15 98.1(3)
N1 Rh C15 99.7(2)
O8 Rh C16 164.2(3)
C11 Rh C16 82.4(3)
N1 Rh C16 100.7(2)
C15 Rh C16 38.1(3)
O8 Rh C12 91.8(3)
C11 Rh C12 38.5(3)
N1 Rh C12 163.4(3)
C15 Rh C12 82.1(3)
C16 Rh C12 90.9(3)
C6 N1 C2 118.3(5)
C6 N1 Rh 130.2(4)
C2 N1 Rh 111.4(4)
C3 C2 N1 125.1(7)
C3 C2 C7 118.9(7)
N1 C2 C7 116.0(6)
C2 C3 C4 117.6(7)
O4 C4 N5 119.0(7)
O4 C4 C3 125.6(7)
N5 C4 C3 115.4(6)
C4 N5 C6 126.8(6)
O6 C6 N1 123.0(5)
O6 C6 N5 120.2(6)
N1 C6 N5 116.8(6)
O7 C7 O8 124.3(8)
O7 C7 C2 120.2(7)
O8 C7 C2 115.4(7)
C7 O8 Rh 116.9(5)
C12 C11 C18 124.9(7)
C12 C11 Rh 71.4(5)
C18 C11 Rh 109.6(5)
C11 C12 C13 123.1(8)
C11 C12 Rh 70.1(5)
C13 C12 Rh 112.4(5)
C14 C13 C12 112.6(7)
C13 C14 C15 113.1(7)
C16 C15 C14 126.1(7)
C16 C15 Rh 71.1(4)
C14 C15 Rh 110.5(6)
C15 C16 C17 122.2(6)
C15 C16 Rh 70.8(4)
C17 C16 Rh 112.5(5)
C18 C17 C16 112.0(6)
C17 C18 C11 113.9(6)
C23 N20 C25 113.6(7)
C23 N20 C21 113.5(6)
C25 N20 C21 110.8(8)
N20 C21 C22 114.8(8)
N20 C23 C24 113.8(7)
N20 C25 C26 112.9(10)
Cl32 C30 Cl31 111.9(6)

loop_
_geom_bond_atom_site_label_1
_geom_bond_atom_site_label_2
_geom_bond_distance
Rh O8 2.053(6)
Rh C11 2.111(7)
Rh N1 2.111(5)
Rh C15 2.120(7)
Rh C16 2.125(7)
Rh C12 2.128(8)
N1 C6 1.360(8)
N1 C2 1.377(8)
C2 C3 1.367(10)
C2 C7 1.525(10)
C3 C4 1.425(11)
C4 O4 1.242(9)
C4 N5 1.357(10)
N5 C6 1.391(8)
C6 O6 1.222(8)
C7 O7 1.222(10)
C7 O8 1.291(9)
C11 C12 1.398(12)
C11 C18 1.527(12)
C12 C13 1.538(13)
C13 C14 1.506(13)
C14 C15 1.514(9)
C15 C16 1.386(10)
C16 C17 1.538(9)
C17 C18 1.489(12)
N20 C23 1.482(10)
N20 C25 1.495(11)
N20 C21 1.497(10)
C21 C22 1.502(14)
C23 C24 1.526(13)
C25 C26 1.52(2)
C30 Cl32 1.752(12)
C30 Cl31 1.766(11)
